data_7213074
loop_
_publ_author_name
'Heuz\'e, Karine'
'Fourmigu\'e, Marc'
'Batail, Patrick'

_publ_section_title
;
 The crystal chemistry of amide&#x2010;functionalized
 ethylenedithiotetrathiafulvalenes: EDT&#x2010;TTF&#x2010;CONRR&#x2032;
 (R, R&#x2032; = H, Me)
;
_journal_issue 10
_journal_name_full 'Journal of Materials Chemistry'
_journal_page_first 2373
_journal_paper_doi 10.1039/a902852h
_journal_volume 9
_journal_year 1999
_chemical_formula_moiety 'C10 H9 N O S6'
_chemical_formula_sum 'C10 H9 N O S6'
_chemical_formula_weight 351.54
_chemical_name_common EDT-TTF(CONHMe)
_chemical_name_systematic
; 
3-methylamido-3',4'ethylenedithiotetrathiafulvalene
;
_space_group_IT_number 19
_symmetry_cell_setting orthorhombic
_symmetry_space_group_name_Hall 'P 2ac 2ab'
_symmetry_space_group_name_H-M 'P 21 21 21'
_atom_sites_solution_hydrogens geom
_atom_sites_solution_primary direct
_atom_sites_solution_secondary difmap
_audit_creation_method SHELXL
_cell_angle_alpha 90.00
_cell_angle_beta 90.00
_cell_angle_gamma 90.00
_cell_formula_units_Z 8
_cell_length_a 7.6636(15)
_cell_length_b 17.584(4)
_cell_length_c 21.553(4)
_cell_measurement_reflns_used 5000
_cell_measurement_temperature 293(2)
_cell_measurement_theta_max 24.04
_cell_measurement_theta_min 1.89
_cell_volume 2904.4(10)
_computing_cell_refinement 'CELL (STOE)'
_computing_data_collection 'EXPOSE (STOE)'
_computing_data_reduction 'INTEGRATE (STOE)'
_computing_molecular_graphics 'ORTEP (XTAL 3.4)'
_computing_structure_refinement 'SHELXL-93 (Sheldrick, 1993)'
_computing_structure_solution 'SHELXS-86 (Sheldrick, 1990)'
_diffrn_ambient_temperature 293(2)
_diffrn_detector_area_resol_mean 6.66
_diffrn_measurement_device_type Stoe-IPDS
_diffrn_measurement_method 'Oscillation, phi incr. 1.2'
_diffrn_radiation_detector 'area detector'
_diffrn_radiation_monochromator graphite
_diffrn_radiation_source 'fine-focus sealed tube'
_diffrn_radiation_type MoK\a
_diffrn_radiation_wavelength 0.71073
_diffrn_reflns_av_R_equivalents 0.0476
_diffrn_reflns_av_sigmaI/netI 0.0576
_diffrn_reflns_limit_h_max 8
_diffrn_reflns_limit_h_min -7
_diffrn_reflns_limit_k_max 20
_diffrn_reflns_limit_k_min -17
_diffrn_reflns_limit_l_max 24
_diffrn_reflns_limit_l_min -24
_diffrn_reflns_number 13914
_diffrn_reflns_theta_max 24.04
_diffrn_reflns_theta_min 1.89
_exptl_absorpt_coefficient_mu 0.927
_exptl_absorpt_correction_type none
_exptl_crystal_colour orange
_exptl_crystal_density_diffrn 1.608
_exptl_crystal_density_meas ?
_exptl_crystal_description plate
_exptl_crystal_F_000 1440
_exptl_crystal_size_max 0.36
_exptl_crystal_size_mid 0.30
_exptl_crystal_size_min 0.045
_refine_diff_density_max 0.264
_refine_diff_density_min -0.251
_refine_diff_density_rms 0.042
_refine_ls_abs_structure_details 'Flack H D (1983), Acta Cryst. A39, 876-881'
_refine_ls_abs_structure_Flack 0.00(9)
_refine_ls_extinction_method none
_refine_ls_goodness_of_fit_all 0.910
_refine_ls_goodness_of_fit_obs 1.017
_refine_ls_hydrogen_treatment constr
_refine_ls_matrix_type full
_refine_ls_number_parameters 363
_refine_ls_number_reflns 4459
_refine_ls_number_restraints 0
_refine_ls_restrained_S_all 0.910
_refine_ls_restrained_S_obs 1.017
_refine_ls_R_factor_all 0.0617
_refine_ls_R_factor_obs 0.0360
_refine_ls_shift/esd_max -0.196
_refine_ls_shift/esd_mean 0.023
_refine_ls_structure_factor_coef Fsqd
_refine_ls_weighting_details 'w=1/[\s^2^(Fo^2^)+(0.0282P)^2^+0.0000P] where P=(Fo^2^+2Fc^2^)/3'
_refine_ls_weighting_scheme calc
_refine_ls_wR_factor_all 0.0705
_refine_ls_wR_factor_obs 0.0643
_reflns_number_observed 3082
_reflns_number_total 4459
_reflns_observed_criterion >2sigma(I)
_cod_data_source_file 902852hsup1.cif
_cod_data_source_block AMII
_cod_depositor_comments
;
The following automatic conversions were performed:

'_exptl_crystal_density_meas' value 'not measured' was changed to '?'
- the value is perceived as not measured.

Automatic conversion script
Id: cif_fix_values 3008 2015-01-20 13:52:24Z robertas 

The following automatic conversions were performed:

'_refine_ls_weighting_scheme' value 'calc
w=1/[\s^2^(Fo^2^)+(0.0282P)^2^+0.0000P] where P=(Fo^2^+2Fc^2^)/3' was
changed to 'calc'. New tag '_refine_ls_weighting_details' was
created. The value of the new tag was set to
'w=1/[\s^2^(Fo^2^)+(0.0282P)^2^+0.0000P] where P=(Fo^2^+2Fc^2^)/3'.

Automatic conversion script
Id: cif_fix_values 3143 2015-03-26 13:38:13Z robertas 
;
_cod_original_cell_volume 2904.5(10)
_cod_original_sg_symbol_H-M 'P (2)1 (2)1 (2)1'
_cod_database_code 7213074

loop_
_symmetry_equiv_pos_as_xyz
'x, y, z'
'-x+1/2, -y, z+1/2'
'-x, y+1/2, -z+1/2'
'x+1/2, -y+1/2, -z'

loop_
_atom_site_aniso_label
_atom_site_aniso_U_11
_atom_site_aniso_U_22
_atom_site_aniso_U_33
_atom_site_aniso_U_23
_atom_site_aniso_U_13
_atom_site_aniso_U_12
S1 0.0621(9) 0.0649(8) 0.0820(8) -0.0247(6) -0.0124(7) 0.0129(7)
S2 0.0624(9) 0.0565(7) 0.0963(9) -0.0179(7) -0.0122(7) 0.0099(6)
S3 0.0568(10) 0.0667(8) 0.0835(8) -0.0091(6) -0.0051(6) 0.0027(7)
S4 0.0653(10) 0.0779(9) 0.1000(9) -0.0330(7) -0.0106(7) 0.0077(8)
S5 0.0776(14) 0.155(2) 0.1099(11) -0.0305(11) -0.0346(9) 0.0166(12)
S6 0.1099(15) 0.0966(11) 0.0889(10) -0.0360(8) -0.0053(9) -0.0122(10)
N1 0.070(3) 0.055(3) 0.086(3) -0.020(2) -0.017(2) 0.012(2)
O1 0.074(3) 0.064(2) 0.087(2) -0.023(2) -0.020(2) 0.022(2)
C1 0.079(4) 0.079(4) 0.108(4) -0.025(3) -0.036(3) 0.006(3)
C2 0.067(4) 0.045(3) 0.064(3) -0.001(2) 0.002(2) 0.007(3)
C3 0.059(4) 0.041(3) 0.061(2) 0.001(2) -0.003(2) 0.009(2)
C4 0.068(4) 0.042(3) 0.076(3) -0.010(2) -0.007(2) -0.004(3)
C5 0.056(4) 0.052(3) 0.057(2) -0.003(2) 0.002(2) -0.004(2)
C6 0.054(3) 0.055(3) 0.069(3) -0.002(2) 0.002(2) -0.002(2)
C7 0.066(4) 0.080(4) 0.059(3) 0.005(2) -0.010(3) -0.008(3)
C8 0.059(4) 0.072(3) 0.058(3) 0.004(2) 0.006(2) -0.013(3)
C9A 0.113(25) 0.113(18) 0.131(17) 0.030(13) -0.070(17) -0.015(17)
C9B 0.083(18) 0.188(31) 0.100(12) -0.077(15) 0.000(11) -0.071(18)
C10A 0.120(19) 0.110(15) 0.097(13) 0.012(10) -0.056(13) -0.013(14)
C10B 0.125(19) 0.132(21) 0.060(9) 0.000(10) -0.025(11) -0.029(15)
S7 0.0573(9) 0.0540(7) 0.0826(8) -0.0071(6) -0.0066(7) 0.0027(6)
S8 0.0830(11) 0.0516(7) 0.0967(9) -0.0095(7) -0.0261(8) 0.0039(7)
S9 0.0651(11) 0.0719(8) 0.0976(9) -0.0144(7) -0.0137(7) 0.0033(7)
S10 0.0983(14) 0.0639(9) 0.1363(11) -0.0217(8) -0.0523(10) 0.0154(9)
S11 0.104(2) 0.1226(14) 0.1507(15) -0.0506(12) -0.0429(12) 0.0587(13)
S12 0.0890(14) 0.1108(13) 0.0959(9) -0.0291(9) -0.0302(9) 0.0172(10)
O2 0.067(2) 0.043(2) 0.071(2) -0.0039(14) 0.002(2) 0.0062(15)
N2 0.067(3) 0.043(2) 0.066(2) -0.005(2) -0.011(2) 0.005(2)
C11 0.068(4) 0.064(3) 0.073(3) -0.004(2) -0.004(3) -0.003(3)
C12 0.065(4) 0.049(3) 0.046(2) 0.007(2) 0.005(2) 0.004(3)
C13 0.057(3) 0.048(3) 0.055(2) 0.007(2) -0.003(2) 0.002(2)
C14 0.072(4) 0.047(3) 0.071(3) -0.001(2) -0.006(2) 0.009(3)
C15 0.060(4) 0.048(3) 0.072(3) 0.010(2) -0.001(3) -0.001(2)
C16 0.060(4) 0.060(3) 0.075(3) 0.010(2) -0.011(3) 0.000(3)
C17 0.065(4) 0.079(4) 0.061(3) 0.001(3) 0.000(2) 0.011(3)
C18 0.056(4) 0.084(4) 0.066(3) 0.002(3) 0.007(2) 0.003(3)
C19A 0.096(20) 0.171(23) 0.141(21) 0.016(17) -0.018(14) 0.059(19)
C19B 0.041(9) 0.114(13) 0.101(12) -0.003(10) 0.007(8) 0.013(8)
C20A 0.125(26) 0.127(26) 0.199(27) -0.059(18) -0.124(22) 0.025(18)
C20B 0.092(21) 0.128(24) 0.190(28) -0.046(19) -0.013(17) 0.065(18)

loop_
_atom_site_label
_atom_site_type_symbol
_atom_site_fract_x
_atom_site_fract_y
_atom_site_fract_z
_atom_site_U_iso_or_equiv
_atom_site_thermal_displace_type
_atom_site_occupancy
_atom_site_calc_flag
_atom_site_refinement_flags
S1 S 0.6783(2) 0.47470(7) 0.15442(5) 0.0697(4) Uani 1 d .
S2 S 0.4171(2) 0.59497(6) 0.17666(6) 0.0717(4) Uani 1 d .
S3 S 0.1479(2) 0.51456(7) 0.08491(6) 0.0690(4) Uani 1 d .
S4 S 0.4055(2) 0.39509(8) 0.05521(6) 0.0811(4) Uani 1 d .
S5 S -0.1159(2) 0.46112(12) -0.00292(7) 0.1141(6) Uani 1 d .
S6 S 0.1805(3) 0.31662(9) -0.03518(7) 0.0985(5) Uani 1 d .
N1 N 0.9356(6) 0.5838(2) 0.2878(2) 0.0703(12) Uani 1 d .
H1 H 0.8691(6) 0.6225(2) 0.2938(2) 0.084 Uiso 1 calc R
O1 O 0.9780(5) 0.4750(2) 0.23518(13) 0.0753(10) Uani 1 d .
C1 C 1.0935(8) 0.5775(3) 0.3232(2) 0.088(2) Uani 1 d .
H1A H 1.1143(26) 0.6243(7) 0.3449(13) 0.133 Uiso 1 calc R
H1B H 1.1895(10) 0.5673(20) 0.2958(3) 0.133 Uiso 1 calc R
H1C H 1.0824(19) 0.5368(13) 0.3525(11) 0.133 Uiso 1 calc R
C2 C 0.8875(7) 0.5315(2) 0.2454(2) 0.0588(12) Uani 1 d .
C3 C 0.7209(7) 0.5420(2) 0.2120(2) 0.0535(12) Uani 1 d .
C4 C 0.6027(7) 0.5951(2) 0.2210(2) 0.0621(13) Uani 1 d .
H4 H 0.6197(7) 0.6324(2) 0.2511(2) 0.074 Uiso 1 calc R
C5 C 0.4691(6) 0.5104(2) 0.1373(2) 0.0552(12) Uani 1 d .
C6 C 0.3576(6) 0.4775(3) 0.0983(2) 0.0593(12) Uani 1 d .
C7 C 0.0906(7) 0.4464(3) 0.0292(2) 0.0683(14) Uani 1 d .
C8 C 0.2048(7) 0.3922(3) 0.0167(2) 0.0630(13) Uani 1 d .
C9A C -0.0881(54) 0.4073(15) -0.0702(14) 0.119(10) Uani 0.50 d P
H9A H -0.1989(54) 0.4052(15) -0.0918(14) 0.143 Uiso 0.50 calc PR
H9B H -0.0060(54) 0.4335(15) -0.0969(14) 0.143 Uiso 0.50 calc PR
C9B C -0.1485(39) 0.3836(25) -0.0577(13) 0.124(14) Uani 0.50 d P
H9C H -0.1961(39) 0.3398(25) -0.0362(13) 0.148 Uiso 0.50 calc PR
H9D H -0.2311(39) 0.3990(25) -0.0894(13) 0.148 Uiso 0.50 calc PR
C10A C -0.0236(43) 0.3266(11) -0.0608(14) 0.109(7) Uani 0.50 d P
H10A H -0.0336(43) 0.3000(11) -0.1000(14) 0.131 Uiso 0.50 calc PR
H10B H -0.1011(43) 0.3016(11) -0.0316(14) 0.131 Uiso 0.50 calc PR
C10B C 0.0185(32) 0.3634(20) -0.0865(8) 0.106(6) Uani 0.50 d P
H10C H 0.0706(32) 0.4094(20) -0.1031(8) 0.127 Uiso 0.50 calc PR
H10D H -0.0048(32) 0.3298(20) -0.1213(8) 0.127 Uiso 0.50 calc PR
S7 S 0.5480(2) 0.28223(6) 0.24655(6) 0.0646(3) Uani 1 d .
S8 S 0.4955(2) 0.42495(7) 0.31649(6) 0.0771(4) Uani 1 d .
S9 S 0.9110(2) 0.25297(7) 0.32276(6) 0.0782(4) Uani 1 d .
S10 S 0.8587(2) 0.39812(8) 0.38842(7) 0.0995(5) Uani 1 d .
S11 S 1.2098(3) 0.20671(11) 0.39773(9) 0.1259(7) Uani 1 d .
S12 S 1.1536(2) 0.38046(10) 0.47244(7) 0.0986(5) Uani 1 d .
O2 O 0.2508(4) 0.2250(2) 0.17975(12) 0.0602(8) Uani 1 d .
N2 N 0.0837(5) 0.3300(2) 0.17741(15) 0.0586(9) Uani 1 d .
H2 H 0.0709(5) 0.3763(2) 0.18938(15) 0.070 Uiso 1 calc R
C11 C -0.0455(7) 0.2967(3) 0.1372(2) 0.0683(13) Uani 1 d .
H11A H -0.1109(25) 0.3363(3) 0.1173(10) 0.102 Uiso 1 calc R
H11B H -0.1231(23) 0.2655(13) 0.1612(3) 0.102 Uiso 1 calc R
H11C H 0.0112(7) 0.2660(13) 0.1064(8) 0.102 Uiso 1 calc R
C12 C 0.2213(6) 0.2913(3) 0.1963(2) 0.0533(12) Uani 1 d .
C13 C 0.3479(6) 0.3299(2) 0.2381(2) 0.0535(11) Uani 1 d .
C14 C 0.3282(7) 0.3942(3) 0.2696(2) 0.0634(13) Uani 1 d .
H14 H 0.2255(7) 0.4221(3) 0.2664(2) 0.076 Uiso 1 calc R
C15 C 0.6291(7) 0.3456(2) 0.3030(2) 0.0600(12) Uani 1 d .
C16 C 0.7779(7) 0.3335(2) 0.3332(2) 0.0651(13) Uani 1 d .
C17 C 1.0496(7) 0.2742(3) 0.3840(2) 0.0682(14) Uani 1 d .
C18 C 1.0292(7) 0.3401(3) 0.4129(2) 0.0688(14) Uani 1 d .
C19A C 1.3237(34) 0.2493(16) 0.4574(10) 0.136(8) Uani 0.50 d P
H19A H 1.2886(34) 0.2218(16) 0.4944(10) 0.163 Uiso 0.50 calc PR
H19B H 1.4446(34) 0.2355(16) 0.4502(10) 0.163 Uiso 0.50 calc PR
C19B C 1.3756(21) 0.2656(12) 0.4253(7) 0.085(5) Uani 0.50 d P
H19C H 1.4758(21) 0.2341(12) 0.4351(7) 0.102 Uiso 0.50 calc PR
H19D H 1.4098(21) 0.2997(12) 0.3921(7) 0.102 Uiso 0.50 calc PR
C20A C 1.3290(45) 0.3248(26) 0.4754(17) 0.151(18) Uani 0.50 d P
H20A H 1.4184(45) 0.3492(26) 0.4505(17) 0.181 Uiso 0.50 calc PR
H20B H 1.3701(45) 0.3257(26) 0.5180(17) 0.181 Uiso 0.50 calc PR
C20B C 1.3339(45) 0.3119(31) 0.4804(17) 0.136(14) Uani 0.50 d P
H20C H 1.4380(45) 0.3397(31) 0.4922(17) 0.164 Uiso 0.50 calc PR
H20D H 1.3060(45) 0.2776(31) 0.5143(17) 0.164 Uiso 0.50 calc PR

loop_
_atom_type_symbol
_atom_type_description
_atom_type_scat_dispersion_real
_atom_type_scat_dispersion_imag
_atom_type_scat_source
C C 0.0033 0.0016 'International Tables Vol C Tables 4.2.6.8 and 6.1.1.4'
H H 0.0000 0.0000 'International Tables Vol C Tables 4.2.6.8 and 6.1.1.4'
N N 0.0061 0.0033 'International Tables Vol C Tables 4.2.6.8 and 6.1.1.4'
O O 0.0106 0.0060 'International Tables Vol C Tables 4.2.6.8 and 6.1.1.4'
S S 0.1246 0.1234 'International Tables Vol C Tables 4.2.6.8 and 6.1.1.4'

loop_
_geom_angle_atom_site_label_1
_geom_angle_atom_site_label_2
_geom_angle_atom_site_label_3
_geom_angle
C3 S1 C5 94.5(2)
C4 S2 C5 94.7(2)
C7 S3 C6 95.0(2)
C8 S4 C6 95.3(2)
C9A S5 C7 97.9(12)
C9A S5 C9B 21.8(11)
C7 S5 C9B 105.7(14)
C10A S6 C8 103.4(10)
C10A S6 C10B 29.3(8)
C8 S6 C10B 96.7(9)
C2 N1 C1 122.6(4)
C2 N1 H1 118.7(3)
C1 N1 H1 118.7(2)
N1 C1 H1A 109.5(2)
N1 C1 H1B 109.5(3)
H1A C1 H1B 109.5
N1 C1 H1C 109.5(3)
H1A C1 H1C 109.5
H1B C1 H1C 109.5
O1 C2 N1 121.2(4)
O1 C2 C3 120.1(4)
N1 C2 C3 118.8(4)
C4 C3 C2 127.7(4)
C4 C3 S1 117.2(4)
C2 C3 S1 115.1(3)
C3 C4 S2 119.2(3)
C3 C4 H4 120.4(3)
S2 C4 H4 120.4(2)
C6 C5 S2 121.8(4)
C6 C5 S1 124.2(3)
S2 C5 S1 114.0(2)
C5 C6 S3 122.0(3)
C5 C6 S4 123.9(4)
S3 C6 S4 114.1(3)
C8 C7 S5 128.8(4)
C8 C7 S3 117.8(4)
S5 C7 S3 113.4(3)
C7 C8 S6 127.5(4)
C7 C8 S4 117.7(4)
S6 C8 S4 114.8(3)
C10A C9A S5 116.0(20)
C10A C9A H9A 108.1(14)
S5 C9A H9A 108.2(12)
C10A C9A H9B 108.6(30)
S5 C9A H9B 108.3(11)
H9A C9A H9B 107.4
C10B C9B S5 109.7(14)
C10B C9B H9C 109.4(29)
S5 C9B H9C 109.6(11)
C10B C9B H9D 110.1(21)
S5 C9B H9D 109.9(16)
H9C C9B H9D 108.2
C9A C10A S6 116.7(20)
C9A C10A H10A 108.1(16)
S6 C10A H10A 108.0(12)
C9A C10A H10B 108.3(30)
S6 C10A H10B 108.2(12)
H10A C10A H10B 107.3
C9B C10B S6 116.0(25)
C9B C10B H10C 108.0(28)
S6 C10B H10C 108.4(8)
C9B C10B H10D 108.3(10)
S6 C10B H10D 108.4(8)
H10C C10B H10D 107.4
C13 S7 C15 94.5(2)
C14 S8 C15 95.0(2)
C17 S9 C16 94.8(2)
C18 S10 C16 95.2(3)
C19A S11 C17 100.9(9)
C19A S11 C19B 28.3(7)
C17 S11 C19B 99.7(7)
C20A S12 C18 103.3(10)
C20A S12 C20B 6.0(32)
C18 S12 C20B 102.2(12)
C12 N2 C11 121.8(4)
C12 N2 H2 119.1(2)
C11 N2 H2 119.1(2)
N2 C11 H11A 109.5(2)
N2 C11 H11B 109.5(2)
H11A C11 H11B 109.5
N2 C11 H11C 109.5(2)
H11A C11 H11C 109.5
H11B C11 H11C 109.5
O2 C12 N2 122.7(4)
O2 C12 C13 118.9(4)
N2 C12 C13 118.3(4)
C14 C13 C12 128.6(4)
C14 C13 S7 116.9(4)
C12 C13 S7 114.6(3)
C13 C14 S8 118.9(4)
C13 C14 H14 120.5(3)
S8 C14 H14 120.5(2)
C16 C15 S8 123.0(4)
C16 C15 S7 122.7(4)
S8 C15 S7 114.3(3)
C15 C16 S10 122.1(4)
C15 C16 S9 124.2(4)
S10 C16 S9 113.8(3)
C18 C17 S9 118.2(4)
C18 C17 S11 127.1(4)
S9 C17 S11 114.6(3)
C17 C18 S12 129.5(4)
C17 C18 S10 117.4(4)
S12 C18 S10 113.1(3)
C20A C19A S11 129.8(20)
C20A C19A H19A 104.7(22)
S11 C19A H19A 104.8(8)
C20A C19A H19B 104.9(20)
S11 C19A H19B 104.8(9)
H19A C19A H19B 105.8
C20B C19B S11 116.4(20)
C20B C19B H19C 108.2(16)
S11 C19B H19C 108.2(6)
C20B C19B H19D 108.2(23)
S11 C19B H19D 108.2(5)
H19C C19B H19D 107.3
C19A C20A S12 122.0(21)
C19A C20A H20A 106.8(22)
S12 C20A H20A 106.8(17)
C19A C20A H20B 107.0(17)
S12 C20A H20B 106.8(11)
H20A C20A H20B 106.7
C19B C20B S12 116.6(23)
C19B C20B H20C 108.1(17)
S12 C20B H20C 108.1(15)
C19B C20B H20D 108.2(23)
S12 C20B H20D 108.2(15)
H20C C20B H20D 107.3

loop_
_geom_bond_atom_site_label_1
_geom_bond_atom_site_label_2
_geom_bond_distance
S1 C3 1.746(4)
S1 C5 1.760(5)
S2 C4 1.714(5)
S2 C5 1.758(4)
S3 C7 1.753(5)
S3 C6 1.759(5)
S4 C8 1.748(5)
S4 C6 1.760(5)
S5 C9A 1.74(4)
S5 C7 1.746(5)
S5 C9B 1.82(3)
S6 C10A 1.67(2)
S6 C8 1.747(5)
S6 C10B 1.86(3)
N1 C2 1.347(5)
N1 C1 1.435(6)
N1 H1 0.86
O1 C2 1.231(5)
C1 H1A 0.96
C1 H1B 0.96
C1 H1C 0.96
C2 C3 1.477(6)
C3 C4 1.316(6)
C4 H4 0.93
C5 C6 1.331(6)
C7 C8 1.322(6)
C9A C10A 1.51(4)
C9A H9A 0.97
C9A H9B 0.97
C9B C10B 1.47(5)
C9B H9C 0.97
C9B H9D 0.97
C10A H10A 0.97
C10A H10B 0.97
C10B H10C 0.97
C10B H10D 0.97
S7 C13 1.757(5)
S7 C15 1.762(5)
S8 C14 1.720(5)
S8 C15 1.756(5)
S9 C17 1.735(5)
S9 C16 1.760(5)
S10 C18 1.740(5)
S10 C16 1.757(5)
S11 C19A 1.72(3)
S11 C17 1.733(5)
S11 C19B 1.74(2)
S12 C20A 1.66(4)
S12 C18 1.750(5)
S12 C20B 1.84(4)
O2 C12 1.241(5)
N2 C12 1.319(5)
N2 C11 1.440(5)
N2 H2 0.86
C11 H11A 0.96
C11 H11B 0.96
C11 H11C 0.96
C12 C13 1.486(6)
C13 C14 1.328(6)
C14 H14 0.93
C15 C16 1.331(6)
C17 C18 1.324(7)
C19A C20A 1.38(5)
C19A H19A 0.97
C19A H19B 0.97
C19B C20B 1.47(4)
C19B H19C 0.97
C19B H19D 0.97
C20A H20A 0.97
C20A H20B 0.97
C20B H20C 0.97
C20B H20D 0.97
